data_4022934
loop_
_publ_author_name
'Eric S. Sherman'
'Peter H. Fuller'
'Dhanalakshmi Kasi'
'Sherry R. Chemler'

_publ_section_title
;
 Pyrrolidine and Piperidine Formation via Copper(II)
 Carboxylate-Promoted Intramolecular Carboamination of Unactivated
 Olefins: Diastereoselectivity and Mechanism
;
_journal_name_full 'Journal of Organic Chemistry'
_journal_page_first 3896
_journal_page_last 3905
_journal_paper_doi 10.1021/jo070321u
_journal_volume 72
_journal_year 2007
_chemical_formula_moiety 'C18 H19 N O2 S'
_chemical_formula_sum 'C18 H19 N O2 S'
_chemical_formula_weight 313.40
_chemical_name_systematic
; 
 ? 
;
_space_group_IT_number 7
_symmetry_cell_setting monoclinic
_symmetry_space_group_name_Hall 'P -2yc'
_symmetry_space_group_name_H-M 'P 1 c 1'
_atom_sites_solution_hydrogens difmap
_atom_sites_solution_primary direct
_atom_sites_solution_secondary difmap
_audit_creation_method SHELXL-97
_cell_angle_alpha 90.00
_cell_angle_beta 96.359(3)
_cell_angle_gamma 90.00
_cell_formula_units_Z 4
_cell_length_a 9.0989(8)
_cell_length_b 10.8894(9)
_cell_length_c 15.5127(13)
_cell_measurement_reflns_used 7255
_cell_measurement_temperature 90(2)
_cell_measurement_theta_max 26.27
_cell_measurement_theta_min 2.64
_cell_volume 1527.6(2)
_computing_cell_refinement 'APEX2 (Bruker, 2004)'
_computing_data_collection 'APEX2 (Bruker, 2004)'
_computing_data_reduction 'SAINT-Plus (Bruker, 2004)'
_computing_molecular_graphics 'Bruker SHELXTL'
_computing_publication_material 'Bruker SHELXTL'
_computing_structure_refinement 'SHELXL-97 (Sheldrick, 1997)'
_computing_structure_solution 'SHELXS-97 (Sheldrick, 1990)'
_diffrn_ambient_temperature 90(2)
_diffrn_measured_fraction_theta_full 0.997
_diffrn_measured_fraction_theta_max 0.997
_diffrn_measurement_device_type 'Bruker SMART APEX2'
_diffrn_measurement_method 'omega scan'
_diffrn_radiation_monochromator graphite
_diffrn_radiation_source 'rotating anode'
_diffrn_radiation_type MoK\a
_diffrn_radiation_wavelength 0.71073
_diffrn_reflns_av_R_equivalents 0.0442
_diffrn_reflns_av_sigmaI/netI 0.0446
_diffrn_reflns_limit_h_max 11
_diffrn_reflns_limit_h_min -11
_diffrn_reflns_limit_k_max 13
_diffrn_reflns_limit_k_min -13
_diffrn_reflns_limit_l_max 19
_diffrn_reflns_limit_l_min -19
_diffrn_reflns_number 21319
_diffrn_reflns_theta_full 26.41
_diffrn_reflns_theta_max 26.41
_diffrn_reflns_theta_min 1.87
_diffrn_standards_decay_% 'not measured'
_diffrn_standards_interval_count 'not measured'
_diffrn_standards_number 0
_exptl_absorpt_coefficient_mu 0.219
_exptl_absorpt_correction_T_max 0.959
_exptl_absorpt_correction_T_min 0.953
_exptl_absorpt_correction_type multi-scan
_exptl_absorpt_process_details '(SADABS v2.10; Sheldrick, 1996)'
_exptl_crystal_colour colorless
_exptl_crystal_density_diffrn 1.363
_exptl_crystal_density_meas ?
_exptl_crystal_density_method .
_exptl_crystal_description block
_exptl_crystal_F_000 664
_exptl_crystal_size_max 0.22
_exptl_crystal_size_mid 0.2
_exptl_crystal_size_min 0.19
_refine_diff_density_max 0.320
_refine_diff_density_min -0.343
_refine_diff_density_rms 0.046
_refine_ls_abs_structure_details 'Flack H D (1983), Acta Cryst. A39, 876-881'
_refine_ls_abs_structure_Flack 0.11(4)
_refine_ls_extinction_method none
_refine_ls_goodness_of_fit_ref 1.539
_refine_ls_hydrogen_treatment constr
_refine_ls_matrix_type full
_refine_ls_number_parameters 399
_refine_ls_number_reflns 6271
_refine_ls_number_restraints 2
_refine_ls_restrained_S_all 1.538
_refine_ls_R_factor_all 0.0383
_refine_ls_R_factor_gt 0.0344
_refine_ls_shift/su_max 0.001
_refine_ls_shift/su_mean 0.000
_refine_ls_structure_factor_coef Fsqd
_refine_ls_weighting_details 'calc w=1/[\s^2^(Fo^2^)+(0.0000P)^2^+0.0000P] where P=(Fo^2^+2Fc^2^)/3'
_refine_ls_weighting_scheme calc
_refine_ls_wR_factor_gt 0.0695
_refine_ls_wR_factor_ref 0.0709
_reflns_number_gt 5872
_reflns_number_total 6271
_reflns_threshold_expression >2sigma(I)
_cod_data_source_file jo070321usi20070216_012049.cif
_cod_data_source_block phf1
_cod_depositor_comments
;
The following automatic conversions were performed:
'_symmetry_cell_setting' value 'Monoclinic' changed to 'monoclinic'
according to '/home/saulius/struct/CIF-dictionaries/cif_core.dic'
dictionary named 'cif_core.dic' version 2.4.1 from 2010-06-29.

Automatic conversion script
Id: cif_fix_enum 1527 2010-12-29 10:47:43Z saulius 
;
_cod_original_sg_symbol_H-M 'P c'
_cod_database_code 4022934

loop_
_symmetry_equiv_pos_as_xyz
'x, y, z'
'x, -y, z+1/2'

loop_
_atom_site_label
_atom_site_type_symbol
_atom_site_fract_x
_atom_site_fract_y
_atom_site_fract_z
_atom_site_U_iso_or_equiv
_atom_site_adp_type
_atom_site_occupancy
_atom_site_symmetry_multiplicity
_atom_site_calc_flag
_atom_site_refinement_flags
C1 C 0.0754(2) 0.1115(2) 0.68889(13) 0.0145(4) Uani 1 1 d .
C2 C 0.0058(2) 0.05479(19) 0.75346(13) 0.0152(4) Uani 1 1 d .
H2 H -0.0410 -0.0227 0.7435 0.018 Uiso 1 1 calc R
C3 C 0.0059(2) 0.11350(19) 0.83304(14) 0.0163(4) Uani 1 1 d .
H3 H -0.0385 0.0743 0.8783 0.020 Uiso 1 1 calc R
C4 C 0.0701(2) 0.2289(2) 0.84748(13) 0.0167(4) Uani 1 1 d .
C5 C 0.1383(2) 0.28375(19) 0.78068(14) 0.0176(4) Uani 1 1 d .
H5 H 0.1817 0.3627 0.7899 0.021 Uiso 1 1 calc R
C6 C 0.1446(2) 0.22588(19) 0.70099(13) 0.0151(4) Uani 1 1 d .
C7 C 0.2280(2) 0.2770(2) 0.63067(14) 0.0179(4) Uani 1 1 d .
H7A H 0.3213 0.2304 0.6300 0.022 Uiso 1 1 calc R
H7B H 0.2542 0.3635 0.6448 0.022 Uiso 1 1 calc R
C8 C 0.1421(2) 0.27221(18) 0.53917(13) 0.0156(4) Uani 1 1 d .
H8 H 0.2135 0.2841 0.4953 0.019 Uiso 1 1 calc R
C9 C 0.0213(2) 0.36946(19) 0.52436(14) 0.0179(4) Uani 1 1 d .
H9A H 0.0620 0.4475 0.5045 0.022 Uiso 1 1 calc R
H9B H -0.0245 0.3850 0.5783 0.022 Uiso 1 1 calc R
C10 C -0.0921(2) 0.31513(19) 0.45399(14) 0.0159(4) Uani 1 1 d .
H10 H -0.1907 0.3542 0.4577 0.019 Uiso 1 1 calc R
C11 C -0.0972(2) 0.18142(19) 0.48353(13) 0.0151(4) Uani 1 1 d .
H11A H -0.1650 0.1715 0.5288 0.018 Uiso 1 1 calc R
H11B H -0.1299 0.1267 0.4342 0.018 Uiso 1 1 calc R
C12 C -0.0481(2) 0.33235(19) 0.36326(13) 0.0156(4) Uani 1 1 d .
C13 C -0.1123(2) 0.42768(19) 0.31223(14) 0.0177(4) Uani 1 1 d .
H13 H -0.1826 0.4797 0.3348 0.021 Uiso 1 1 calc R
C14 C -0.0752(3) 0.4480(2) 0.22883(15) 0.0212(5) Uani 1 1 d .
H14 H -0.1206 0.5130 0.1948 0.025 Uiso 1 1 calc R
C15 C 0.0282(2) 0.3734(2) 0.19545(14) 0.0219(5) Uani 1 1 d .
H15 H 0.0550 0.3879 0.1389 0.026 Uiso 1 1 calc R
C16 C 0.0924(2) 0.2774(2) 0.24516(15) 0.0191(5) Uani 1 1 d .
H16 H 0.1625 0.2255 0.2223 0.023 Uiso 1 1 calc R
C17 C 0.0543(2) 0.25723(19) 0.32824(14) 0.0162(4) Uani 1 1 d .
H17 H 0.0987 0.1913 0.3617 0.019 Uiso 1 1 calc R
C18 C 0.0656(3) 0.2934(2) 0.93307(15) 0.0234(5) Uani 1 1 d .
H18A H 0.0738 0.2327 0.9800 0.035 Uiso 1 1 calc R
H18B H -0.0281 0.3379 0.9326 0.035 Uiso 1 1 calc R
H18C H 0.1481 0.3515 0.9422 0.035 Uiso 1 1 calc R
C19 C 0.5461(2) 0.63046(19) 0.42443(13) 0.0147(4) Uani 1 1 d .
C20 C 0.5062(2) 0.5617(2) 0.35004(14) 0.0178(4) Uani 1 1 d .
H20 H 0.4590 0.4844 0.3544 0.021 Uiso 1 1 calc R
C21 C 0.5349(2) 0.60488(19) 0.26968(14) 0.0180(4) Uani 1 1 d .
H21 H 0.5079 0.5572 0.2191 0.022 Uiso 1 1 calc R
C22 C 0.6039(2) 0.7192(2) 0.26308(14) 0.0181(4) Uani 1 1 d .
C23 C 0.6386(2) 0.7874(2) 0.33806(14) 0.0187(5) Uani 1 1 d .
H23 H 0.6822 0.8661 0.3334 0.022 Uiso 1 1 calc R
C24 C 0.6124(2) 0.74576(19) 0.42001(14) 0.0158(4) Uani 1 1 d .
C25 C 0.6545(3) 0.8257(2) 0.49885(14) 0.0197(5) Uani 1 1 d .
H25A H 0.5729 0.8842 0.5048 0.024 Uiso 1 1 calc R
H25B H 0.7431 0.8743 0.4890 0.024 Uiso 1 1 calc R
C26 C 0.6868(2) 0.7552(2) 0.58357(14) 0.0177(4) Uani 1 1 d .
H26 H 0.7825 0.7096 0.5850 0.021 Uiso 1 1 calc R
C27 C 0.6861(2) 0.8368(2) 0.66272(14) 0.0176(5) Uani 1 1 d .
H27A H 0.7326 0.9171 0.6530 0.021 Uiso 1 1 calc R
H27B H 0.7404 0.7975 0.7143 0.021 Uiso 1 1 calc R
C28 C 0.5211(2) 0.8533(2) 0.67512(14) 0.0182(5) Uani 1 1 d .
H28 H 0.4844 0.9297 0.6441 0.022 Uiso 1 1 calc R
C29 C 0.4413(2) 0.7413(2) 0.62815(15) 0.0216(5) Uani 1 1 d .
H29A H 0.3886 0.6920 0.6687 0.026 Uiso 1 1 calc R
H29B H 0.3697 0.7683 0.5791 0.026 Uiso 1 1 calc R
C30 C 0.4914(2) 0.8642(2) 0.76924(14) 0.0169(4) Uani 1 1 d .
C31 C 0.4104(2) 0.9623(2) 0.79615(15) 0.0201(5) Uani 1 1 d .
H31 H 0.3745 1.0234 0.7554 0.024 Uiso 1 1 calc R
C32 C 0.3811(2) 0.9724(2) 0.88170(15) 0.0216(5) Uani 1 1 d .
H32 H 0.3251 1.0399 0.8990 0.026 Uiso 1 1 calc R
C33 C 0.4332(2) 0.8843(2) 0.94206(14) 0.0206(5) Uani 1 1 d .
H33 H 0.4140 0.8915 1.0008 0.025 Uiso 1 1 calc R
C34 C 0.5137(2) 0.7854(2) 0.91574(15) 0.0219(5) Uani 1 1 d .
H34 H 0.5490 0.7241 0.9565 0.026 Uiso 1 1 calc R
C35 C 0.5426(3) 0.7759(2) 0.83034(16) 0.0203(5) Uani 1 1 d .
H35 H 0.5982 0.7082 0.8130 0.024 Uiso 1 1 calc R
C36 C 0.6429(3) 0.7671(2) 0.17750(14) 0.0245(5) Uani 1 1 d .
H36A H 0.7506 0.7747 0.1796 0.037 Uiso 1 1 calc R
H36B H 0.5972 0.8478 0.1661 0.037 Uiso 1 1 calc R
H36C H 0.6065 0.7100 0.1311 0.037 Uiso 1 1 calc R
N1 N 0.05832(19) 0.15436(16) 0.51893(12) 0.0142(4) Uani 1 1 d .
N2 N 0.5642(2) 0.67030(16) 0.59708(12) 0.0162(4) Uani 1 1 d .
O1 O -0.03128(17) -0.04508(13) 0.56958(10) 0.0179(3) Uani 1 1 d .
O2 O 0.23603(16) 0.00011(15) 0.58572(10) 0.0198(3) Uani 1 1 d .
O3 O 0.38302(17) 0.51713(15) 0.53085(10) 0.0235(4) Uani 1 1 d .
O4 O 0.65089(19) 0.47567(15) 0.53972(11) 0.0254(4) Uani 1 1 d .
S1 S 0.08670(5) 0.04172(4) 0.58757(3) 0.01366(11) Uani 1 1 d .
S2 S 0.53051(5) 0.56196(5) 0.52612(3) 0.01623(12) Uani 1 1 d .

loop_
_atom_site_aniso_label
_atom_site_aniso_U_11
_atom_site_aniso_U_22
_atom_site_aniso_U_33
_atom_site_aniso_U_23
_atom_site_aniso_U_13
_atom_site_aniso_U_12
C1 0.0124(10) 0.0164(10) 0.0143(11) -0.0002(8) -0.0004(8) 0.0027(8)
C2 0.0141(10) 0.0129(10) 0.0186(10) 0.0019(8) 0.0015(8) -0.0007(8)
C3 0.0152(11) 0.0177(11) 0.0163(10) 0.0045(9) 0.0038(8) 0.0010(8)
C4 0.0174(11) 0.0169(10) 0.0147(11) 0.0000(8) -0.0028(8) 0.0039(8)
C5 0.0194(11) 0.0135(10) 0.0189(11) 0.0016(8) -0.0027(9) -0.0018(8)
C6 0.0139(10) 0.0148(10) 0.0157(10) 0.0032(8) -0.0023(8) -0.0004(8)
C7 0.0202(10) 0.0183(10) 0.0150(10) 0.0021(9) 0.0006(8) -0.0054(9)
C8 0.0187(11) 0.0121(10) 0.0157(10) -0.0007(8) 0.0009(8) -0.0043(8)
C9 0.0243(11) 0.0150(10) 0.0145(10) -0.0016(9) 0.0024(8) 0.0006(9)
C10 0.0157(10) 0.0168(10) 0.0154(11) -0.0001(8) 0.0034(8) 0.0032(8)
C11 0.0129(10) 0.0190(10) 0.0134(10) 0.0004(8) 0.0016(8) -0.0002(8)
C12 0.0163(10) 0.0141(10) 0.0157(10) -0.0005(8) -0.0007(8) -0.0038(8)
C13 0.0169(10) 0.0160(10) 0.0193(11) 0.0006(8) -0.0018(8) -0.0003(8)
C14 0.0243(11) 0.0169(11) 0.0210(11) 0.0060(9) -0.0035(9) -0.0034(9)
C15 0.0252(12) 0.0252(12) 0.0150(11) 0.0021(9) 0.0014(9) -0.0064(10)
C16 0.0180(11) 0.0182(11) 0.0216(11) -0.0039(9) 0.0046(9) -0.0018(9)
C17 0.0164(10) 0.0156(10) 0.0162(10) 0.0025(8) -0.0004(8) 0.0024(8)
C18 0.0352(13) 0.0188(11) 0.0163(11) -0.0018(9) 0.0039(10) 0.0000(10)
C19 0.0143(11) 0.0177(10) 0.0123(10) 0.0023(8) 0.0025(8) 0.0044(8)
C20 0.0194(11) 0.0139(10) 0.0205(11) -0.0004(8) 0.0033(9) 0.0024(8)
C21 0.0209(11) 0.0160(11) 0.0166(11) -0.0016(9) 0.0000(9) 0.0040(9)
C22 0.0163(10) 0.0196(11) 0.0182(11) 0.0020(9) 0.0013(8) 0.0031(9)
C23 0.0193(11) 0.0179(11) 0.0185(11) 0.0021(8) 0.0002(9) -0.0042(9)
C24 0.0129(10) 0.0162(11) 0.0178(11) 0.0014(8) -0.0003(8) 0.0014(8)
C25 0.0229(11) 0.0213(11) 0.0149(10) 0.0007(9) 0.0020(9) -0.0053(9)
C26 0.0149(10) 0.0215(11) 0.0165(11) 0.0002(9) 0.0016(8) -0.0016(9)
C27 0.0168(11) 0.0203(11) 0.0156(11) -0.0009(9) 0.0013(8) -0.0011(8)
C28 0.0162(11) 0.0175(11) 0.0200(11) -0.0017(9) -0.0012(9) 0.0014(9)
C29 0.0165(11) 0.0253(12) 0.0232(12) -0.0118(9) 0.0027(9) 0.0025(9)
C30 0.0142(10) 0.0179(10) 0.0188(11) -0.0032(8) 0.0025(8) -0.0034(8)
C31 0.0176(11) 0.0193(11) 0.0219(11) -0.0006(9) -0.0043(9) 0.0021(9)
C32 0.0151(10) 0.0212(12) 0.0285(12) -0.0074(9) 0.0030(9) 0.0033(9)
C33 0.0164(11) 0.0286(12) 0.0178(11) -0.0044(9) 0.0066(9) -0.0058(9)
C34 0.0216(11) 0.0206(11) 0.0237(12) 0.0069(9) 0.0035(9) -0.0003(10)
C35 0.0201(11) 0.0146(10) 0.0275(12) -0.0009(10) 0.0085(9) 0.0005(9)
C36 0.0288(13) 0.0275(13) 0.0174(12) 0.0004(9) 0.0032(10) -0.0035(10)
N1 0.0138(9) 0.0126(8) 0.0162(9) 0.0011(7) 0.0013(7) -0.0016(7)
N2 0.0171(9) 0.0173(9) 0.0147(10) -0.0006(7) 0.0033(7) 0.0002(7)
O1 0.0230(8) 0.0145(8) 0.0162(8) 0.0004(6) 0.0020(6) -0.0044(6)
O2 0.0195(8) 0.0226(8) 0.0180(8) 0.0025(6) 0.0048(6) 0.0067(6)
O3 0.0280(9) 0.0206(8) 0.0233(9) -0.0020(6) 0.0097(7) -0.0066(7)
O4 0.0347(10) 0.0187(8) 0.0230(9) 0.0028(7) 0.0051(7) 0.0100(7)
S1 0.0159(2) 0.0125(2) 0.0126(2) 0.0011(2) 0.00186(18) 0.0003(2)
S2 0.0228(3) 0.0117(2) 0.0150(3) 0.0002(2) 0.0053(2) 0.0002(2)

loop_
_atom_type_symbol
_atom_type_description
_atom_type_scat_dispersion_real
_atom_type_scat_dispersion_imag
_atom_type_scat_source
C C 0.0033 0.0016 'International Tables Vol C Tables 4.2.6.8 and 6.1.1.4'
H H 0.0000 0.0000 'International Tables Vol C Tables 4.2.6.8 and 6.1.1.4'
N N 0.0061 0.0033 'International Tables Vol C Tables 4.2.6.8 and 6.1.1.4'
O O 0.0106 0.0060 'International Tables Vol C Tables 4.2.6.8 and 6.1.1.4'
S S 0.1246 0.1234 'International Tables Vol C Tables 4.2.6.8 and 6.1.1.4'

loop_
_geom_angle_atom_site_label_1
_geom_angle_atom_site_label_2
_geom_angle_atom_site_label_3
_geom_angle
C2 C1 C6 122.25(19)
C2 C1 S1 121.96(16)
C6 C1 S1 115.77(16)
C1 C2 C3 118.75(19)
C1 C2 H2 120.6
C3 C2 H2 120.6
C2 C3 C4 121.10(19)
C2 C3 H3 119.5
C4 C3 H3 119.5
C3 C4 C5 118.59(19)
C3 C4 C18 120.7(2)
C5 C4 C18 120.7(2)
C6 C5 C4 121.9(2)
C6 C5 H5 119.1
C4 C5 H5 119.1
C5 C6 C1 117.38(19)
C5 C6 C7 123.33(19)
C1 C6 C7 119.21(19)
C6 C7 C8 114.21(18)
C6 C7 H7A 108.7
C8 C7 H7A 108.7
C6 C7 H7B 108.7
C8 C7 H7B 108.7
H7A C7 H7B 107.6
N1 C8 C9 102.74(16)
N1 C8 C7 114.39(16)
C9 C8 C7 113.45(17)
N1 C8 H8 108.7
C9 C8 H8 108.7
C7 C8 H8 108.7
C8 C9 C10 104.82(16)
C8 C9 H9A 110.8
C10 C9 H9A 110.8
C8 C9 H9B 110.8
C10 C9 H9B 110.8
H9A C9 H9B 108.9
C12 C10 C11 114.57(17)
C12 C10 C9 112.74(17)
C11 C10 C9 101.19(16)
C12 C10 H10 109.3
C11 C10 H10 109.3
C9 C10 H10 109.3
N1 C11 C10 103.89(16)
N1 C11 H11A 111.0
C10 C11 H11A 111.0
N1 C11 H11B 111.0
C10 C11 H11B 111.0
H11A C11 H11B 109.0
C13 C12 C17 118.1(2)
C13 C12 C10 118.82(19)
C17 C12 C10 123.04(19)
C14 C13 C12 121.1(2)
C14 C13 H13 119.4
C12 C13 H13 119.4
C15 C14 C13 120.0(2)
C15 C14 H14 120.0
C13 C14 H14 120.0
C14 C15 C16 119.7(2)
C14 C15 H15 120.2
C16 C15 H15 120.2
C15 C16 C17 120.1(2)
C15 C16 H16 119.9
C17 C16 H16 119.9
C16 C17 C12 121.0(2)
C16 C17 H17 119.5
C12 C17 H17 119.5
C4 C18 H18A 109.5
C4 C18 H18B 109.5
H18A C18 H18B 109.5
C4 C18 H18C 109.5
H18A C18 H18C 109.5
H18B C18 H18C 109.5
C20 C19 C24 121.19(19)
C20 C19 S2 118.34(16)
C24 C19 S2 120.09(16)
C21 C20 C19 120.4(2)
C21 C20 H20 119.8
C19 C20 H20 119.8
C20 C21 C22 119.9(2)
C20 C21 H21 120.1
C22 C21 H21 120.1
C23 C22 C21 118.5(2)
C23 C22 C36 120.0(2)
C21 C22 C36 121.5(2)
C22 C23 C24 123.0(2)
C22 C23 H23 118.5
C24 C23 H23 118.5
C23 C24 C19 117.05(19)
C23 C24 C25 119.70(19)
C19 C24 C25 123.25(19)
C24 C25 C26 114.47(18)
C24 C25 H25A 108.6
C26 C25 H25A 108.6
C24 C25 H25B 108.6
C26 C25 H25B 108.6
H25A C25 H25B 107.6
N2 C26 C27 100.39(16)
N2 C26 C25 111.10(17)
C27 C26 C25 112.66(18)
N2 C26 H26 110.8
C27 C26 H26 110.8
C25 C26 H26 110.8
C26 C27 C28 105.07(17)
C26 C27 H27A 110.7
C28 C27 H27A 110.7
C26 C27 H27B 110.7
C28 C27 H27B 110.7
H27A C27 H27B 108.8
C30 C28 C27 114.03(17)
C30 C28 C29 112.82(18)
C27 C28 C29 105.09(17)
C30 C28 H28 108.2
C27 C28 H28 108.2
C29 C28 H28 108.2
N2 C29 C28 103.33(16)
N2 C29 H29A 111.1
C28 C29 H29A 111.1
N2 C29 H29B 111.1
C28 C29 H29B 111.1
H29A C29 H29B 109.1
C31 C30 C35 118.3(2)
C31 C30 C28 120.4(2)
C35 C30 C28 121.2(2)
C32 C31 C30 120.9(2)
C32 C31 H31 119.6
C30 C31 H31 119.6
C31 C32 C33 120.3(2)
C31 C32 H32 119.9
C33 C32 H32 119.9
C32 C33 C34 119.3(2)
C32 C33 H33 120.3
C34 C33 H33 120.3
C35 C34 C33 120.1(2)
C35 C34 H34 120.0
C33 C34 H34 120.0
C34 C35 C30 121.1(2)
C34 C35 H35 119.5
C30 C35 H35 119.5
C22 C36 H36A 109.5
C22 C36 H36B 109.5
H36A C36 H36B 109.5
C22 C36 H36C 109.5
H36A C36 H36C 109.5
H36B C36 H36C 109.5
C11 N1 C8 110.24(15)
C11 N1 S1 117.79(13)
C8 N1 S1 117.76(14)
C26 N2 C29 109.14(16)
C26 N2 S2 116.55(14)
C29 N2 S2 120.52(15)
O1 S1 O2 118.54(10)
O1 S1 N1 107.97(9)
O2 S1 N1 107.88(9)
O1 S1 C1 110.00(10)
O2 S1 C1 107.65(9)
N1 S1 C1 103.81(10)
O3 S2 O4 118.03(10)
O3 S2 N2 108.66(10)
O4 S2 N2 106.99(10)
O3 S2 C19 110.93(10)
O4 S2 C19 105.74(10)
N2 S2 C19 105.77(10)

loop_
_geom_bond_atom_site_label_1
_geom_bond_atom_site_label_2
_geom_bond_distance
C1 C2 1.388(3)
C1 C6 1.399(3)
C1 S1 1.759(2)
C2 C3 1.390(3)
C2 H2 0.9500
C3 C4 1.393(3)
C3 H3 0.9500
C4 C5 1.400(3)
C4 C18 1.507(3)
C5 C6 1.394(3)
C5 H5 0.9500
C6 C7 1.503(3)
C7 C8 1.544(3)
C7 H7A 0.9900
C7 H7B 0.9900
C8 N1 1.508(3)
C8 C9 1.525(3)
C8 H8 1.0000
C9 C10 1.535(3)
C9 H9A 0.9900
C9 H9B 0.9900
C10 C12 1.517(3)
C10 C11 1.529(3)
C10 H10 1.0000
C11 N1 1.490(3)
C11 H11A 0.9900
C11 H11B 0.9900
C12 C13 1.394(3)
C12 C17 1.395(3)
C13 C14 1.391(3)
C13 H13 0.9500
C14 C15 1.386(3)
C14 H14 0.9500
C15 C16 1.389(3)
C15 H15 0.9500
C16 C17 1.389(3)
C16 H16 0.9500
C17 H17 0.9500
C18 H18A 0.9800
C18 H18B 0.9800
C18 H18C 0.9800
C19 C20 1.390(3)
C19 C24 1.398(3)
C19 S2 1.765(2)
C20 C21 1.384(3)
C20 H20 0.9500
C21 C22 1.403(3)
C21 H21 0.9500
C22 C23 1.387(3)
C22 C36 1.505(3)
C23 C24 1.395(3)
C23 H23 0.9500
C24 C25 1.515(3)
C25 C26 1.522(3)
C25 H25A 0.9900
C25 H25B 0.9900
C26 N2 1.482(3)
C26 C27 1.517(3)
C26 H26 1.0000
C27 C28 1.545(3)
C27 H27A 0.9900
C27 H27B 0.9900
C28 C30 1.519(3)
C28 C29 1.558(3)
C28 H28 1.0000
C29 N2 1.483(3)
C29 H29A 0.9900
C29 H29B 0.9900
C30 C31 1.389(3)
C30 C35 1.393(3)
C31 C32 1.387(3)
C31 H31 0.9500
C32 C33 1.387(3)
C32 H32 0.9500
C33 C34 1.389(3)
C33 H33 0.9500
C34 C35 1.383(3)
C34 H34 0.9500
C35 H35 0.9500
C36 H36A 0.9800
C36 H36B 0.9800
C36 H36C 0.9800
N1 S1 1.6260(18)
N2 S2 1.6195(18)
O1 S1 1.4344(15)
O2 S1 1.4356(15)
O3 S2 1.4375(16)
O4 S2 1.4408(16)

loop_
_geom_torsion_atom_site_label_1
_geom_torsion_atom_site_label_2
_geom_torsion_atom_site_label_3
_geom_torsion_atom_site_label_4
_geom_torsion
C6 C1 C2 C3 -0.5(3)
S1 C1 C2 C3 177.69(15)
C1 C2 C3 C4 2.1(3)
C2 C3 C4 C5 -1.6(3)
C2 C3 C4 C18 178.16(19)
C3 C4 C5 C6 -0.5(3)
C18 C4 C5 C6 179.8(2)
C4 C5 C6 C1 2.0(3)
C4 C5 C6 C7 -174.57(19)
C2 C1 C6 C5 -1.5(3)
S1 C1 C6 C5 -179.77(15)
C2 C1 C6 C7 175.20(19)
S1 C1 C6 C7 -3.1(3)
C5 C6 C7 C8 -135.0(2)
C1 C6 C7 C8 48.5(3)
C6 C7 C8 N1 -42.0(2)
C6 C7 C8 C9 75.5(2)
N1 C8 C9 C10 -30.0(2)
C7 C8 C9 C10 -153.99(17)
C8 C9 C10 C12 -81.4(2)
C8 C9 C10 C11 41.4(2)
C12 C10 C11 N1 85.4(2)
C9 C10 C11 N1 -36.18(19)
C11 C10 C12 C13 145.23(19)
C9 C10 C12 C13 -99.7(2)
C11 C10 C12 C17 -35.0(3)
C9 C10 C12 C17 80.1(2)
C17 C12 C13 C14 -0.2(3)
C10 C12 C13 C14 179.58(19)
C12 C13 C14 C15 -0.6(3)
C13 C14 C15 C16 1.0(3)
C14 C15 C16 C17 -0.7(3)
C15 C16 C17 C12 -0.1(3)
C13 C12 C17 C16 0.6(3)
C10 C12 C17 C16 -179.2(2)
C24 C19 C20 C21 1.6(3)
S2 C19 C20 C21 -171.34(16)
C19 C20 C21 C22 -0.4(3)
C20 C21 C22 C23 -1.4(3)
C20 C21 C22 C36 177.3(2)
C21 C22 C23 C24 2.1(3)
C36 C22 C23 C24 -176.6(2)
C22 C23 C24 C19 -0.9(3)
C22 C23 C24 C25 179.7(2)
C20 C19 C24 C23 -1.0(3)
S2 C19 C24 C23 171.87(16)
C20 C19 C24 C25 178.4(2)
S2 C19 C24 C25 -8.7(3)
C23 C24 C25 C26 -153.79(19)
C19 C24 C25 C26 26.8(3)
C24 C25 C26 N2 -52.2(2)
C24 C25 C26 C27 -163.98(18)
N2 C26 C27 C28 -37.9(2)
C25 C26 C27 C28 80.4(2)
C26 C27 C28 C30 146.53(19)
C26 C27 C28 C29 22.5(2)
C30 C28 C29 N2 -122.70(19)
C27 C28 C29 N2 2.1(2)
C27 C28 C30 C31 127.2(2)
C29 C28 C30 C31 -113.0(2)
C27 C28 C30 C35 -53.7(3)
C29 C28 C30 C35 66.1(3)
C35 C30 C31 C32 0.1(3)
C28 C30 C31 C32 179.18(19)
C30 C31 C32 C33 0.3(3)
C31 C32 C33 C34 -0.6(3)
C32 C33 C34 C35 0.6(3)
C33 C34 C35 C30 -0.3(3)
C31 C30 C35 C34 0.0(3)
C28 C30 C35 C34 -179.1(2)
C10 C11 N1 C8 18.7(2)
C10 C11 N1 S1 157.78(14)
C9 C8 N1 C11 6.9(2)
C7 C8 N1 C11 130.33(18)
C9 C8 N1 S1 -132.15(15)
C7 C8 N1 S1 -8.7(2)
C27 C26 N2 C29 41.2(2)
C25 C26 N2 C29 -78.1(2)
C27 C26 N2 S2 -178.02(14)
C25 C26 N2 S2 62.6(2)
C28 C29 N2 C26 -27.3(2)
C28 C29 N2 S2 -166.21(14)
C11 N1 S1 O1 27.69(17)
C8 N1 S1 O1 163.68(14)
C11 N1 S1 O2 156.92(14)
C8 N1 S1 O2 -67.09(17)
C11 N1 S1 C1 -89.05(16)
C8 N1 S1 C1 46.94(17)
C2 C1 S1 O1 24.5(2)
C6 C1 S1 O1 -157.18(15)
C2 C1 S1 O2 -105.95(18)
C6 C1 S1 O2 72.33(18)
C2 C1 S1 N1 139.85(17)
C6 C1 S1 N1 -41.87(18)
C26 N2 S2 O3 -160.33(15)
C29 N2 S2 O3 -24.27(19)
C26 N2 S2 O4 71.22(17)
C29 N2 S2 O4 -152.72(17)
C26 N2 S2 C19 -41.18(17)
C29 N2 S2 C19 94.88(18)
C20 C19 S2 O3 -55.16(19)
C24 C19 S2 O3 131.81(17)
C20 C19 S2 O4 73.94(18)
C24 C19 S2 O4 -99.10(18)
C20 C19 S2 N2 -172.80(16)
C24 C19 S2 N2 14.17(19)

loop_
_cod_related_entry_id
_cod_related_entry_database
_cod_related_entry_code
1 ChemSpider 17598192
